data_2216356
loop_
_publ_author_name
'Ji, Tao'
'Wang, Xi-Lin'
'Gao, Yu-Xing'
'Tang, Guo'
'Zhao, Yu-Fen'

_publ_section_title
;
 Benzoylmethyl 4-methoxybenzoate
;
_journal_coeditor_code CI2491
_journal_issue 12
_journal_name_full 'Acta Crystallographica Section E'
_journal_page_first o4766
_journal_page_last o4766
_journal_paper_doi 10.1107/S1600536807055250
_journal_volume 63
_journal_year 2007
_chemical_formula_iupac 'C16 H14 O4'
_chemical_formula_moiety 'C16 H14 O4'
_chemical_formula_sum 'C16 H14 O4'
_chemical_formula_weight 270.27
_chemical_name_systematic
;
Benzoylmethyl 4-methoxybenzoate
;
_space_group_IT_number 14
_symmetry_cell_setting monoclinic
_symmetry_space_group_name_Hall '-P 2yn'
_symmetry_space_group_name_H-M 'P 1 21/n 1'
_atom_sites_solution_hydrogens geom
_atom_sites_solution_primary direct
_atom_sites_solution_secondary difmap
_audit_creation_method SHELXL-97
_cell_angle_alpha 90.00
_cell_angle_beta 91.535(3)
_cell_angle_gamma 90.00
_cell_formula_units_Z 4
_cell_length_a 8.0618(2)
_cell_length_b 9.6671(3)
_cell_length_c 17.1819(5)
_cell_measurement_reflns_used 3973
_cell_measurement_temperature 298(2)
_cell_measurement_theta_max 32.52
_cell_measurement_theta_min 2.36
_cell_volume 1338.58(7)
_computing_cell_refinement 'SAINT (Bruker, 2001)'
_computing_data_collection 'SMART (Bruker, 2001)'
_computing_data_reduction 'SAINT (Bruker, 2001)'
_computing_molecular_graphics 'ORTEP-3 for Windows (Farrugia, 1997)'
_computing_publication_material 'SHELXL97 (Sheldrick, 1997)'
_computing_structure_refinement 'SHELXL97 (Sheldrick, 1997)'
_computing_structure_solution 'SHELXS97 (Sheldrick, 1997)'
_diffrn_ambient_temperature 298(2)
_diffrn_measured_fraction_theta_full 0.996
_diffrn_measured_fraction_theta_max 0.996
_diffrn_measurement_device_type 'Bruker APEX area-detector diffractometer'
_diffrn_measurement_method '\f and \w scans'
_diffrn_radiation_monochromator graphite
_diffrn_radiation_source 'fine-focus sealed tube'
_diffrn_radiation_type MoK\a
_diffrn_radiation_wavelength 0.71073
_diffrn_reflns_av_R_equivalents 0.0232
_diffrn_reflns_av_sigmaI/netI 0.0253
_diffrn_reflns_limit_h_max 9
_diffrn_reflns_limit_h_min -9
_diffrn_reflns_limit_k_max 11
_diffrn_reflns_limit_k_min -11
_diffrn_reflns_limit_l_max 21
_diffrn_reflns_limit_l_min -20
_diffrn_reflns_number 9851
_diffrn_reflns_theta_full 26.00
_diffrn_reflns_theta_max 26.00
_diffrn_reflns_theta_min 2.37
_diffrn_standards_number 0
_exptl_absorpt_coefficient_mu 0.096
_exptl_absorpt_correction_T_max 0.9838
_exptl_absorpt_correction_T_min 0.9624
_exptl_absorpt_correction_type multi-scan
_exptl_absorpt_process_details '(SADABS; Bruker, 2001)'
_exptl_crystal_colour colourless
_exptl_crystal_density_diffrn 1.341
_exptl_crystal_density_method 'not measured'
_exptl_crystal_description Plate
_exptl_crystal_F_000 568
_exptl_crystal_size_max 0.40
_exptl_crystal_size_mid 0.27
_exptl_crystal_size_min 0.17
_refine_diff_density_max 0.111
_refine_diff_density_min -0.174
_refine_ls_extinction_method none
_refine_ls_goodness_of_fit_ref 1.017
_refine_ls_hydrogen_treatment constr
_refine_ls_matrix_type full
_refine_ls_number_parameters 181
_refine_ls_number_reflns 2615
_refine_ls_number_restraints 0
_refine_ls_restrained_S_all 1.017
_refine_ls_R_factor_all 0.0541
_refine_ls_R_factor_gt 0.0346
_refine_ls_shift/su_max 0.001
_refine_ls_shift/su_mean <0.001
_refine_ls_structure_factor_coef Fsqd
_refine_ls_weighting_details 'calc w=1/[\s^2^(Fo^2^)+(0.0534P)^2^] where P=(Fo^2^+2Fc^2^)/3'
_refine_ls_weighting_scheme calc
_refine_ls_wR_factor_gt 0.0854
_refine_ls_wR_factor_ref 0.0922
_reflns_number_gt 1873
_reflns_number_total 2615
_reflns_threshold_expression I>2\s(I)
_cod_data_source_file ci2491.cif
_cod_data_source_block I
_cod_depositor_comments
;
The following automatic conversions were performed:
'_symmetry_cell_setting' value 'Monoclinic' changed to 'monoclinic'
according to '/home/saulius/struct/CIF-dictionaries/cif_core.dic'
dictionary named 'cif_core.dic' version 2.4.1 from 2010-06-29.

Automatic conversion script
Id: cif_fix_enum 1527 2010-12-29 10:47:43Z saulius 

The following automatic conversions were performed:

'_symmetry_cell_setting' value 'Monoclinic' changed to 'monoclinic'
according to /home/saulius/struct/CIF-dictionaries/cif_core.dic
dictionary named 'cif_core.dic' version 2.4.1 from 2010-06-29.

Automatic conversion script
Id: cif_fix_values 1715 2011-07-08 13:25:40Z adriana 
;
_cod_original_sg_symbol_H-M 'P 21/n'
_cod_database_code 2216356
_cod_database_fobs_code 2216356

loop_
_symmetry_equiv_pos_as_xyz
'x, y, z'
'-x+1/2, y+1/2, -z+1/2'
'-x, -y, -z'
'x-1/2, -y-1/2, z-1/2'

loop_
_atom_site_type_symbol
_atom_site_label
_atom_site_fract_x
_atom_site_fract_y
_atom_site_fract_z
_atom_site_U_iso_or_equiv
_atom_site_adp_type
_atom_site_calc_flag
_atom_site_refinement_flags
_atom_site_occupancy
O O1 0.06068(12) 0.25236(10) 0.22525(6) 0.0523(3) Uani d . 1
O O2 0.06074(10) 0.02414(9) 0.24485(6) 0.0428(3) Uani d . 1
O O3 0.10480(11) 0.11666(13) 0.39171(6) 0.0625(3) Uani d . 1
O O4 -0.64971(11) 0.09532(10) 0.08808(6) 0.0478(3) Uani d . 1
C C1 -0.00852(15) 0.14235(13) 0.21933(7) 0.0350(3) Uani d . 1
C C2 -0.17527(15) 0.12207(12) 0.18382(7) 0.0318(3) Uani d . 1
C C3 -0.26981(16) 0.23871(13) 0.16601(8) 0.0366(3) Uani d . 1
H H3 -0.2260 0.3262 0.1758 0.044 Uiso calc R 1
C C4 -0.42681(16) 0.22643(14) 0.13417(8) 0.0389(3) Uani d . 1
H H4 -0.4891 0.3051 0.1227 0.047 Uiso calc R 1
C C5 -0.49259(15) 0.09587(13) 0.11908(7) 0.0343(3) Uani d . 1
C C6 -0.39972(16) -0.02145(13) 0.13555(8) 0.0368(3) Uani d . 1
H H6 -0.4431 -0.1088 0.1250 0.044 Uiso calc R 1
C C7 -0.24165(15) -0.00732(13) 0.16797(7) 0.0352(3) Uani d . 1
H H7 -0.1790 -0.0859 0.1793 0.042 Uiso calc R 1
C C8 0.22653(15) 0.03720(15) 0.27621(8) 0.0434(4) Uani d . 1
H H8A 0.2892 0.0978 0.2429 0.052 Uiso calc R 1
H H8B 0.2795 -0.0529 0.2762 0.052 Uiso calc R 1
C C9 0.23180(15) 0.09397(14) 0.35776(8) 0.0376(3) Uani d . 1
C C10 0.39810(15) 0.11977(12) 0.39404(7) 0.0324(3) Uani d . 1
C C11 0.54325(15) 0.09679(13) 0.35428(8) 0.0359(3) Uani d . 1
H H11 0.5378 0.0654 0.3031 0.043 Uiso calc R 1
C C12 0.69576(16) 0.12042(14) 0.39048(8) 0.0399(3) Uani d . 1
H H12 0.7926 0.1042 0.3637 0.048 Uiso calc R 1
C C13 0.70499(17) 0.16773(14) 0.46575(8) 0.0438(4) Uani d . 1
H H13 0.8079 0.1839 0.4898 0.053 Uiso calc R 1
C C14 0.56132(17) 0.19132(15) 0.50589(8) 0.0438(3) Uani d . 1
H H14 0.5676 0.2239 0.5568 0.053 Uiso calc R 1
C C15 0.40934(16) 0.16673(13) 0.47056(8) 0.0391(3) Uani d . 1
H H15 0.3131 0.1816 0.4980 0.047 Uiso calc R 1
C C16 -0.72513(18) -0.03507(16) 0.07032(9) 0.0534(4) Uani d . 1
H H16A -0.8352 -0.0203 0.0492 0.080 Uiso calc R 1
H H16B -0.7306 -0.0894 0.1169 0.080 Uiso calc R 1
H H16C -0.6602 -0.0831 0.0328 0.080 Uiso calc R 1

loop_
_atom_site_aniso_label
_atom_site_aniso_U_11
_atom_site_aniso_U_22
_atom_site_aniso_U_33
_atom_site_aniso_U_12
_atom_site_aniso_U_13
_atom_site_aniso_U_23
O1 0.0448(6) 0.0426(6) 0.0688(7) -0.0108(4) -0.0098(5) 0.0053(5)
O2 0.0345(5) 0.0390(5) 0.0544(6) 0.0035(4) -0.0112(4) -0.0043(5)
O3 0.0300(6) 0.1046(9) 0.0532(7) 0.0026(5) 0.0080(5) -0.0067(6)
O4 0.0396(5) 0.0473(6) 0.0557(6) -0.0031(4) -0.0139(5) 0.0018(5)
C1 0.0340(7) 0.0357(7) 0.0353(7) -0.0011(6) 0.0030(6) -0.0010(6)
C2 0.0323(7) 0.0335(7) 0.0296(6) -0.0013(5) 0.0029(5) 0.0011(6)
C3 0.0410(7) 0.0294(7) 0.0394(8) -0.0027(5) -0.0012(6) 0.0010(6)
C4 0.0406(7) 0.0335(7) 0.0425(8) 0.0045(6) -0.0026(6) 0.0038(6)
C5 0.0332(7) 0.0403(7) 0.0294(6) -0.0012(5) -0.0015(5) 0.0018(6)
C6 0.0414(7) 0.0310(7) 0.0379(7) -0.0040(5) -0.0012(6) -0.0020(6)
C7 0.0382(7) 0.0305(7) 0.0368(7) 0.0029(5) 0.0002(6) 0.0012(6)
C8 0.0292(7) 0.0498(9) 0.0509(9) 0.0062(6) -0.0061(6) -0.0086(7)
C9 0.0311(7) 0.0400(8) 0.0418(8) 0.0028(5) 0.0025(6) 0.0039(6)
C10 0.0307(6) 0.0311(7) 0.0354(7) 0.0021(5) 0.0020(5) 0.0031(6)
C11 0.0326(7) 0.0420(8) 0.0330(7) 0.0010(5) 0.0016(5) -0.0005(6)
C12 0.0305(7) 0.0458(8) 0.0435(8) -0.0031(6) 0.0027(6) 0.0015(7)
C13 0.0375(8) 0.0451(8) 0.0483(9) -0.0053(6) -0.0100(6) 0.0011(7)
C14 0.0532(9) 0.0424(8) 0.0356(8) 0.0020(6) -0.0044(6) -0.0046(6)
C15 0.0405(8) 0.0403(8) 0.0366(7) 0.0070(6) 0.0061(6) 0.0006(6)
C16 0.0457(8) 0.0581(10) 0.0557(9) -0.0105(7) -0.0099(7) -0.0085(8)

loop_
_atom_type_symbol
_atom_type_description
_atom_type_scat_dispersion_real
_atom_type_scat_dispersion_imag
_atom_type_scat_source
C C 0.0033 0.0016 'International Tables Vol C Tables 4.2.6.8 and 6.1.1.4'
H H 0.0000 0.0000 'International Tables Vol C Tables 4.2.6.8 and 6.1.1.4'
O O 0.0106 0.0060 'International Tables Vol C Tables 4.2.6.8 and 6.1.1.4'

loop_
_geom_angle_atom_site_label_1
_geom_angle_atom_site_label_2
_geom_angle_atom_site_label_3
_geom_angle
_geom_angle_publ_flag
C1 O2 C8 115.09(10) no
C5 O4 C16 118.25(11) no
O1 C1 O2 122.50(12) no
O1 C1 C2 124.59(12) no
O2 C1 C2 112.90(11) no
C7 C2 C3 118.85(12) no
C7 C2 C1 123.02(12) no
C3 C2 C1 118.13(11) no
C4 C3 C2 120.83(12) no
C4 C3 H3 119.6 no
C2 C3 H3 119.6 no
C3 C4 C5 119.77(12) no
C3 C4 H4 120.1 no
C5 C4 H4 120.1 no
O4 C5 C6 124.72(12) no
O4 C5 C4 115.01(11) no
C6 C5 C4 120.27(12) no
C7 C6 C5 119.26(12) no
C7 C6 H6 120.4 no
C5 C6 H6 120.4 no
C6 C7 C2 121.02(12) no
C6 C7 H7 119.5 no
C2 C7 H7 119.5 no
O2 C8 C9 112.64(10) no
O2 C8 H8A 109.1 no
C9 C8 H8A 109.1 no
O2 C8 H8B 109.1 no
C9 C8 H8B 109.1 no
H8A C8 H8B 107.8 no
O3 C9 C10 122.19(13) no
O3 C9 C8 120.75(12) no
C10 C9 C8 117.07(10) no
C11 C10 C15 118.86(12) no
C11 C10 C9 122.01(12) no
C15 C10 C9 119.13(11) no
C12 C11 C10 120.23(12) no
C12 C11 H11 119.9 no
C10 C11 H11 119.9 no
C13 C12 C11 120.30(12) no
C13 C12 H12 119.8 no
C11 C12 H12 119.8 no
C12 C13 C14 120.01(13) no
C12 C13 H13 120.0 no
C14 C13 H13 120.0 no
C15 C14 C13 120.01(13) no
C15 C14 H14 120.0 no
C13 C14 H14 120.0 no
C14 C15 C10 120.58(12) no
C14 C15 H15 119.7 no
C10 C15 H15 119.7 no
O4 C16 H16A 109.5 no
O4 C16 H16B 109.5 no
H16A C16 H16B 109.5 no
O4 C16 H16C 109.5 no
H16A C16 H16C 109.5 no
H16B C16 H16C 109.5 no

loop_
_geom_bond_atom_site_label_1
_geom_bond_atom_site_label_2
_geom_bond_distance
_geom_bond_publ_flag
O1 C1 1.2040(15) no
O2 C1 1.3406(15) no
O2 C8 1.4331(15) no
O3 C9 1.2119(15) no
O4 C5 1.3609(15) no
O4 C16 1.4289(17) no
C1 C2 1.4743(18) no
C2 C7 1.3847(17) no
C2 C3 1.3906(17) no
C3 C4 1.3705(18) no
C3 H3 0.93 no
C4 C5 1.3907(18) no
C4 H4 0.93 no
C5 C6 1.3840(18) no
C6 C7 1.3838(18) no
C6 H6 0.93 no
C7 H7 0.93 no
C8 C9 1.504(2) no
C8 H8A 0.97 no
C8 H8B 0.97 no
C9 C10 1.4844(18) no
C10 C11 1.3886(16) no
C10 C15 1.3916(18) no
C11 C12 1.3820(18) no
C11 H11 0.93 no
C12 C13 1.3719(19) no
C12 H12 0.93 no
C13 C14 1.3828(19) no
C13 H13 0.93 no
C14 C15 1.3735(19) no
C14 H14 0.93 no
C15 H15 0.93 no
C16 H16A 0.96 no
C16 H16B 0.96 no
C16 H16C 0.96 no

loop_
_geom_hbond_atom_site_label_D
_geom_hbond_atom_site_label_H
_geom_hbond_atom_site_label_A
_geom_hbond_site_symmetry_A
_geom_hbond_distance_DH
_geom_hbond_distance_HA
_geom_hbond_distance_DA
_geom_hbond_angle_DHA
C8 H8B O1 2_545 0.97 2.28 3.2447(17) 172
C12 H12 O3 1_655 0.93 2.55 3.2973(16) 137
C11 H11 Cg1 1_655 0.93 2.86 3.6552(15) 144

loop_
_geom_torsion_atom_site_label_1
_geom_torsion_atom_site_label_2
_geom_torsion_atom_site_label_3
_geom_torsion_atom_site_label_4
_geom_torsion
_geom_torsion_publ_flag
C8 O2 C1 O1 -2.97(18) no
C8 O2 C1 C2 176.88(10) no
O1 C1 C2 C7 170.58(12) no
O2 C1 C2 C7 -9.26(17) no
O1 C1 C2 C3 -9.79(19) no
O2 C1 C2 C3 170.36(10) no
C7 C2 C3 C4 0.77(19) no
C1 C2 C3 C4 -178.87(11) no
C2 C3 C4 C5 -0.3(2) no
C16 O4 C5 C6 -0.60(18) no
C16 O4 C5 C4 179.44(11) no
C3 C4 C5 O4 179.48(11) no
C3 C4 C5 C6 -0.47(19) no
O4 C5 C6 C7 -179.23(11) no
C4 C5 C6 C7 0.72(18) no
C5 C6 C7 C2 -0.22(19) no
C3 C2 C7 C6 -0.52(18) no
C1 C2 C7 C6 179.11(11) no
C1 O2 C8 C9 78.38(14) no
O2 C8 C9 O3 3.89(19) no
O2 C8 C9 C10 -176.36(11) no
O3 C9 C10 C11 -178.42(13) no
C8 C9 C10 C11 1.84(18) no
O3 C9 C10 C15 2.43(19) no
C8 C9 C10 C15 -177.31(12) no
C15 C10 C11 C12 -0.02(19) no
C9 C10 C11 C12 -179.17(12) no
C10 C11 C12 C13 -0.5(2) no
C11 C12 C13 C14 0.3(2) no
C12 C13 C14 C15 0.3(2) no
C13 C14 C15 C10 -0.8(2) no
C11 C10 C15 C14 0.68(19) no
C9 C10 C15 C14 179.86(12) no

loop_
_cod_related_entry_id
_cod_related_entry_database
_cod_related_entry_code
1 ChemSpider 508488
